data_4035220
loop_
_publ_author_name
'Ghosh, Tubai'
'Maity, Pintu'
'Ranu, Brindaban C.'

_publ_section_title
;
 Cu(OAc)<sub>2</sub>-Promoted Ortho C(sp<sup>2</sup>)-H Amidation of
 8-Aminoquinoline Benzamide with Acyl Azide: Selective Formation of Aroyl
 or Acetyl Amide Based on Catalyst Loading.
;
_journal_issue 19
_journal_name_full 'The Journal of organic chemistry'
_journal_page_first 11758
_journal_page_last 11767
_journal_paper_doi 10.1021/acs.joc.8b01654
_journal_volume 83
_journal_year 2018
_chemical_formula_moiety 'C28 H27 N3 O2'
_chemical_formula_sum 'C28 H27 N3 O2'
_chemical_formula_weight 437.52
_space_group_crystal_system orthorhombic
_space_group_IT_number 61
_space_group_name_Hall '-P 2ac 2ab'
_space_group_name_H-M_alt 'P b c a'
_atom_sites_solution_hydrogens geom
_atom_sites_solution_primary dual
_audit_creation_date 2018-06-13
_audit_creation_method
;
Olex2 1.2
(compiled 2018.05.29 svn.r3508 for OlexSys, GUI svn.r5506)
;
_cell_angle_alpha 90
_cell_angle_beta 90
_cell_angle_gamma 90
_cell_formula_units_Z 8
_cell_length_a 10.877(3)
_cell_length_b 20.729(6)
_cell_length_c 21.133(6)
_cell_measurement_reflns_used 4015
_cell_measurement_temperature 293(2)
_cell_measurement_theta_max 23.09
_cell_measurement_theta_min 2.32
_cell_volume 4765(2)
_computing_cell_refinement 'SAINT v8.34A (Bruker, 2013)'
_computing_data_reduction 'SAINT v8.34A (Bruker, 2013)'
_computing_molecular_graphics 'Olex2 (Dolomanov et al., 2009)'
_computing_publication_material 'Olex2 (Dolomanov et al., 2009)'
_computing_structure_refinement 'ShelXL (Sheldrick, 2015)'
_computing_structure_solution 'ShelXT (Sheldrick, 2015)'
_diffrn_ambient_temperature 293.15
_diffrn_measured_fraction_theta_full 0.999
_diffrn_measured_fraction_theta_max 0.996
_diffrn_measurement_device_type 'Bruker APEX-II CCD'
_diffrn_measurement_method '\f and \w scans'
_diffrn_radiation_type MoK\a
_diffrn_radiation_wavelength 0.71073
_diffrn_reflns_av_R_equivalents 0.1108
_diffrn_reflns_av_unetI/netI 0.0656
_diffrn_reflns_Laue_measured_fraction_full 0.999
_diffrn_reflns_Laue_measured_fraction_max 0.996
_diffrn_reflns_limit_h_max 13
_diffrn_reflns_limit_h_min -12
_diffrn_reflns_limit_k_max 24
_diffrn_reflns_limit_k_min -25
_diffrn_reflns_limit_l_max 26
_diffrn_reflns_limit_l_min -26
_diffrn_reflns_number 36701
_diffrn_reflns_point_group_measured_fraction_full 0.999
_diffrn_reflns_point_group_measured_fraction_max 0.996
_diffrn_reflns_theta_full 25.242
_diffrn_reflns_theta_max 26.476
_diffrn_reflns_theta_min 1.927
_diffrn_standards_number 0
_exptl_absorpt_coefficient_mu 0.078
_exptl_absorpt_correction_T_max 0.7454
_exptl_absorpt_correction_T_min 0.4806
_exptl_absorpt_correction_type multi-scan
_exptl_absorpt_process_details
;
SADABS-2014/5 (Bruker,2014/5) was used for absorption correction.
wR2(int) was 0.1702 before and 0.0723 after correction.
The Ratio of minimum to maximum transmission is 0.6448.
The \l/2 correction factor is 0.00150.
;
_exptl_crystal_density_diffrn 1.220
_exptl_crystal_F_000 1856
_refine_diff_density_max 0.257
_refine_diff_density_min -0.197
_refine_diff_density_rms 0.044
_refine_ls_extinction_coef 0.0024(5)
_refine_ls_extinction_expression Fc^*^=kFc[1+0.001xFc^2^\l^3^/sin(2\q)]^-1/4^
_refine_ls_extinction_method 'SHELXL-2018/3 (Sheldrick 2018)'
_refine_ls_goodness_of_fit_ref 1.042
_refine_ls_hydrogen_treatment constr
_refine_ls_matrix_type full
_refine_ls_number_parameters 303
_refine_ls_number_reflns 4902
_refine_ls_number_restraints 0
_refine_ls_restrained_S_all 1.042
_refine_ls_R_factor_all 0.1409
_refine_ls_R_factor_gt 0.0751
_refine_ls_shift/su_max 0.002
_refine_ls_shift/su_mean 0.000
_refine_ls_structure_factor_coef Fsqd
_refine_ls_weighting_details 'w=1/[\s^2^(Fo^2^)+(0.0560P)^2^+3.8229P] where P=(Fo^2^+2Fc^2^)/3'
_refine_ls_weighting_scheme calc
_refine_ls_wR_factor_gt 0.1544
_refine_ls_wR_factor_ref 0.1870
_reflns_Friedel_coverage 0.000
_reflns_number_gt 2711
_reflns_number_total 4902
_reflns_threshold_expression 'I > 2\s(I)'
_cod_data_source_file jo8b01654_si_002.cif
_cod_data_source_block test1
_cod_database_code 4035220
_shelx_shelxl_version_number 2018/3
_shelx_space_group_comment
;
The symmetry employed for this shelxl refinement is uniquely defined
by the following loop, which should always be used as a source of
symmetry information in preference to the above space-group names.
They are only intended as comments.
;
_olex2_refinement_description
;
1. Fixed Uiso
 At 1.2 times of:
  All C(H) groups, All N(H) groups
 At 1.5 times of:
  All C(H,H,H) groups
2.a Aromatic/amide H refined with riding coordinates:
 N003(H003), N004(H004), C00G(H00G), C00H(H00H), C00I(H00I), C00J(H00J),
 C00K(H00K), C00L(H00L), C00M(H00M), C00O(H00O), C00P(H00P), C00Q(H00Q),
 C00R(H00R), C00S(H00S), C00T(H00T)
2.b Idealised Me refined as rotating group:
 C00U(H00A,H00B,H00C), C00V(H00D,H00E,H00F), C00W(H00N,H00U,H00V), C00X(H00W,
 H00X,H00Y)
;
_olex2_submission_special_instructions 'No special instructions were received'

loop_
_space_group_symop_operation_xyz
'x, y, z'
'-x+1/2, -y, z+1/2'
'-x, y+1/2, -z+1/2'
'x+1/2, -y+1/2, -z'
'-x, -y, -z'
'x-1/2, y, -z-1/2'
'x, -y-1/2, z-1/2'
'-x-1/2, y-1/2, z'

loop_
_atom_site_label
_atom_site_type_symbol
_atom_site_fract_x
_atom_site_fract_y
_atom_site_fract_z
_atom_site_U_iso_or_equiv
_atom_site_adp_type
_atom_site_occupancy
_atom_site_site_symmetry_order
_atom_site_calc_flag
_atom_site_refinement_flags_posn
O001 O 0.4839(2) 0.46447(11) 0.67256(10) 0.0627(7) Uani 1 1 d .
O002 O 0.4099(2) 0.65396(11) 0.54406(11) 0.0629(7) Uani 1 1 d .
N003 N 0.4209(2) 0.56402(12) 0.60471(11) 0.0493(7) Uani 1 1 d .
H003 H 0.466468 0.531003 0.612212 0.059 Uiso 1 1 calc R
N004 N 0.3715(2) 0.43644(12) 0.75694(12) 0.0546(7) Uani 1 1 d .
H004 H 0.305638 0.445346 0.777659 0.065 Uiso 1 1 calc R
N005 N 0.2787(2) 0.37895(13) 0.85634(12) 0.0535(7) Uani 1 1 d .
C006 C 0.4621(3) 0.60377(15) 0.55906(13) 0.0451(7) Uani 1 1 d .
C007 C 0.5791(3) 0.58452(14) 0.52698(13) 0.0431(7) Uani 1 1 d .
C008 C 0.3144(3) 0.56858(14) 0.64183(13) 0.0443(7) Uani 1 1 d .
C009 C 0.3000(3) 0.52483(14) 0.69244(13) 0.0451(7) Uani 1 1 d .
C00A C 0.3881(3) 0.35527(14) 0.83502(13) 0.0451(7) Uani 1 1 d .
C00B C 0.4494(3) 0.30325(15) 0.86418(14) 0.0499(8) Uani 1 1 d .
C00C C 0.4413(3) 0.38573(14) 0.78133(13) 0.0462(7) Uani 1 1 d .
C00D C 0.1170(3) 0.61771(14) 0.66507(14) 0.0489(8) Uani 1 1 d .
C00E C 0.3923(3) 0.47343(14) 0.70574(13) 0.0467(7) Uani 1 1 d .
C00F C 0.7972(3) 0.55532(16) 0.46260(15) 0.0527(8) Uani 1 1 d .
C00G C 0.2230(3) 0.61327(15) 0.62900(14) 0.0497(8) Uani 1 1 d .
H00G H 0.233192 0.641244 0.595001 0.060 Uiso 1 1 calc R
C00H C 0.1939(3) 0.53158(15) 0.72881(15) 0.0564(9) Uani 1 1 d .
H00H H 0.182421 0.504207 0.763184 0.068 Uiso 1 1 calc R
C00I C 0.5522(3) 0.36446(15) 0.75835(15) 0.0529(8) Uani 1 1 d .
H00I H 0.587057 0.383786 0.722921 0.063 Uiso 1 1 calc R
C00J C 0.1057(3) 0.57694(15) 0.71592(15) 0.0564(9) Uani 1 1 d .
H00J H 0.037161 0.580153 0.742041 0.068 Uiso 1 1 calc R
C00K C 0.6491(3) 0.53192(16) 0.54389(15) 0.0589(9) Uani 1 1 d .
H00K H 0.623975 0.505877 0.577311 0.071 Uiso 1 1 calc R
C00L C 0.6191(3) 0.62165(16) 0.47731(15) 0.0583(9) Uani 1 1 d .
H00L H 0.573183 0.657307 0.464903 0.070 Uiso 1 1 calc R
C00M C 0.7261(3) 0.60711(17) 0.44553(15) 0.0615(9) Uani 1 1 d .
H00M H 0.750541 0.632912 0.411806 0.074 Uiso 1 1 calc R
C00N C 0.0180(3) 0.66724(16) 0.64721(17) 0.0598(9) Uani 1 1 d .
C00O C 0.3921(4) 0.27515(16) 0.91690(15) 0.0629(9) Uani 1 1 d .
H00O H 0.428445 0.240304 0.937367 0.075 Uiso 1 1 calc R
C00P C 0.6123(3) 0.31341(16) 0.78874(16) 0.0615(9) Uani 1 1 d .
H00P H 0.688361 0.299945 0.773552 0.074 Uiso 1 1 calc R
C00Q C 0.2298(3) 0.35091(18) 0.90601(15) 0.0626(9) Uani 1 1 d .
H00Q H 0.155015 0.366516 0.920846 0.075 Uiso 1 1 calc R
C00R C 0.7563(3) 0.51736(17) 0.51176(16) 0.0630(9) Uani 1 1 d .
H00R H 0.801613 0.481265 0.523565 0.076 Uiso 1 1 calc R
C00S C 0.2833(4) 0.29914(17) 0.93787(15) 0.0660(10) Uani 1 1 d .
H00S H 0.244872 0.281238 0.973054 0.079 Uiso 1 1 calc R
C00T C 0.5631(3) 0.28285(16) 0.83980(16) 0.0613(9) Uani 1 1 d .
H00T H 0.604608 0.248562 0.858492 0.074 Uiso 1 1 calc R
C00U C 0.9158(3) 0.54100(18) 0.42846(17) 0.0707(10) Uani 1 1 d .
H00A H 0.906050 0.549992 0.384183 0.106 Uiso 1 1 calc GR
H00B H 0.936711 0.496361 0.434048 0.106 Uiso 1 1 calc GR
H00C H 0.980267 0.567517 0.445406 0.106 Uiso 1 1 calc GR
C00V C -0.0952(4) 0.6629(2) 0.6888(2) 0.1104(17) Uani 1 1 d .
H00D H -0.132237 0.621118 0.684015 0.166 Uiso 1 1 calc GR
H00E H -0.153013 0.695568 0.676547 0.166 Uiso 1 1 calc GR
H00F H -0.072099 0.669176 0.732209 0.166 Uiso 1 1 calc GR
C00W C 0.0709(4) 0.73433(18) 0.6537(3) 0.1140(18) Uani 1 1 d .
H00N H 0.099899 0.740534 0.696178 0.171 Uiso 1 1 calc GR
H00U H 0.008394 0.765623 0.644418 0.171 Uiso 1 1 calc GR
H00V H 0.138040 0.739448 0.624649 0.171 Uiso 1 1 calc GR
C00X C -0.0197(5) 0.6576(3) 0.5791(2) 0.126(2) Uani 1 1 d .
H00W H 0.051282 0.661015 0.552292 0.189 Uiso 1 1 calc GR
H00X H -0.078633 0.689921 0.567377 0.189 Uiso 1 1 calc GR
H00Y H -0.055782 0.615574 0.574190 0.189 Uiso 1 1 calc GR

loop_
_atom_site_aniso_label
_atom_site_aniso_U_11
_atom_site_aniso_U_22
_atom_site_aniso_U_33
_atom_site_aniso_U_23
_atom_site_aniso_U_13
_atom_site_aniso_U_12
O001 0.0533(14) 0.0808(16) 0.0539(13) 0.0203(12) 0.0142(11) 0.0163(12)
O002 0.0589(15) 0.0590(14) 0.0709(16) 0.0185(12) 0.0130(12) 0.0073(12)
N003 0.0410(15) 0.0587(16) 0.0481(15) 0.0143(12) 0.0079(12) 0.0060(12)
N004 0.0455(16) 0.0658(17) 0.0524(16) 0.0161(14) 0.0058(12) 0.0089(13)
N005 0.0428(16) 0.0694(18) 0.0482(15) 0.0075(13) 0.0024(12) -0.0008(13)
C006 0.0461(18) 0.0501(18) 0.0391(16) 0.0025(14) -0.0028(14) -0.0060(15)
C007 0.0403(17) 0.0505(17) 0.0384(16) 0.0009(14) 0.0010(13) -0.0051(14)
C008 0.0359(17) 0.0559(18) 0.0410(17) 0.0017(14) 0.0021(13) -0.0025(14)
C009 0.0421(17) 0.0577(19) 0.0354(16) 0.0029(14) 0.0026(13) -0.0006(15)
C00A 0.0441(18) 0.0534(18) 0.0379(16) 0.0017(14) -0.0057(14) -0.0049(15)
C00B 0.053(2) 0.0543(18) 0.0424(17) 0.0027(15) -0.0053(15) -0.0012(16)
C00C 0.0432(18) 0.0534(18) 0.0420(17) 0.0042(14) -0.0041(14) -0.0021(15)
C00D 0.0447(18) 0.0526(18) 0.0493(18) 0.0005(15) 0.0021(15) 0.0026(14)
C00E 0.0429(18) 0.0594(19) 0.0377(16) 0.0049(14) -0.0033(15) -0.0022(15)
C00F 0.0466(19) 0.061(2) 0.0507(19) -0.0039(16) 0.0057(15) -0.0091(16)
C00G 0.0462(19) 0.0566(19) 0.0463(18) 0.0076(15) 0.0027(15) 0.0026(15)
C00H 0.052(2) 0.067(2) 0.0502(19) 0.0131(16) 0.0078(16) 0.0030(17)
C00I 0.0476(19) 0.0603(19) 0.0508(19) 0.0035(16) 0.0016(15) 0.0003(16)
C00J 0.0467(19) 0.065(2) 0.058(2) 0.0064(17) 0.0130(16) 0.0072(16)
C00K 0.051(2) 0.069(2) 0.057(2) 0.0167(17) 0.0114(16) -0.0002(17)
C00L 0.058(2) 0.066(2) 0.0507(19) 0.0122(17) 0.0075(17) 0.0007(17)
C00M 0.062(2) 0.073(2) 0.0493(19) 0.0132(17) 0.0159(17) -0.0081(19)
C00N 0.049(2) 0.060(2) 0.070(2) 0.0045(17) 0.0071(17) 0.0108(16)
C00O 0.077(3) 0.059(2) 0.053(2) 0.0112(17) -0.0033(18) 0.0018(19)
C00P 0.051(2) 0.066(2) 0.067(2) 0.0006(18) 0.0001(18) 0.0084(17)
C00Q 0.057(2) 0.082(2) 0.0491(19) 0.0086(18) 0.0046(17) 0.0000(19)
C00R 0.051(2) 0.068(2) 0.070(2) 0.0146(19) 0.0132(18) 0.0043(17)
C00S 0.080(3) 0.071(2) 0.047(2) 0.0131(17) 0.0064(18) -0.007(2)
C00T 0.063(2) 0.061(2) 0.060(2) 0.0071(17) -0.0071(18) 0.0088(18)
C00U 0.055(2) 0.090(3) 0.068(2) -0.004(2) 0.0196(18) -0.007(2)
C00V 0.066(3) 0.120(4) 0.145(4) 0.044(3) 0.036(3) 0.038(3)
C00W 0.084(3) 0.061(3) 0.198(5) 0.010(3) 0.011(3) 0.012(2)
C00X 0.110(4) 0.174(5) 0.094(3) -0.013(3) -0.032(3) 0.075(4)

loop_
_atom_type_symbol
_atom_type_description
_atom_type_scat_dispersion_real
_atom_type_scat_dispersion_imag
_atom_type_scat_source
C C 0.0033 0.0016 'International Tables Vol C Tables 4.2.6.8 and 6.1.1.4'
H H 0.0000 0.0000 'International Tables Vol C Tables 4.2.6.8 and 6.1.1.4'
N N 0.0061 0.0033 'International Tables Vol C Tables 4.2.6.8 and 6.1.1.4'
O O 0.0106 0.0060 'International Tables Vol C Tables 4.2.6.8 and 6.1.1.4'

loop_
_geom_angle_atom_site_label_1
_geom_angle_atom_site_label_2
_geom_angle_atom_site_label_3
_geom_angle
C006 N003 C008 129.5(3)
C00E N004 C00C 129.4(3)
C00Q N005 C00A 117.3(3)
O002 C006 N003 123.3(3)
O002 C006 C007 120.2(3)
N003 C006 C007 116.4(3)
C00K C007 C006 124.3(3)
C00L C007 C006 117.8(3)
C00L C007 C00K 117.8(3)
N003 C008 C009 118.2(3)
C00G C008 N003 121.9(3)
C00G C008 C009 119.9(3)
C008 C009 C00E 121.8(3)
C00H C009 C008 116.5(3)
C00H C009 C00E 121.7(3)
N005 C00A C00B 123.0(3)
N005 C00A C00C 117.3(3)
C00B C00A C00C 119.7(3)
C00O C00B C00A 117.0(3)
C00O C00B C00T 123.9(3)
C00T C00B C00A 119.1(3)
N004 C00C C00A 114.1(3)
C00I C00C N004 126.1(3)
C00I C00C C00A 119.8(3)
C00G C00D C00N 119.5(3)
C00J C00D C00G 117.7(3)
C00J C00D C00N 122.8(3)
O001 C00E N004 120.5(3)
O001 C00E C009 123.0(3)
N004 C00E C009 116.5(3)
C00M C00F C00R 117.6(3)
C00M C00F C00U 120.7(3)
C00R C00F C00U 121.7(3)
C00D C00G C008 122.3(3)
C00J C00H C009 122.6(3)
C00C C00I C00P 119.4(3)
C00H C00J C00D 121.0(3)
C007 C00K C00R 120.8(3)
C007 C00L C00M 121.2(3)
C00F C00M C00L 121.3(3)
C00V C00N C00D 112.8(3)
C00W C00N C00D 109.0(3)
C00W C00N C00V 108.2(3)
C00X C00N C00D 109.6(3)
C00X C00N C00V 108.9(4)
C00X C00N C00W 108.2(4)
C00S C00O C00B 119.6(3)
C00T C00P C00I 122.1(3)
N005 C00Q C00S 123.9(3)
C00F C00R C00K 121.2(3)
C00O C00S C00Q 119.2(3)
C00P C00T C00B 119.8(3)

loop_
_geom_bond_atom_site_label_1
_geom_bond_atom_site_label_2
_geom_bond_distance
O001 C00E 1.233(3)
O002 C006 1.227(3)
N003 C006 1.346(3)
N003 C008 1.402(3)
N004 C00C 1.395(4)
N004 C00E 1.345(4)
N005 C00A 1.364(4)
N005 C00Q 1.312(4)
C006 C007 1.495(4)
C007 C00K 1.377(4)
C007 C00L 1.373(4)
C008 C009 1.411(4)
C008 C00G 1.386(4)
C009 C00E 1.491(4)
C009 C00H 1.394(4)
C00A C00B 1.410(4)
C00A C00C 1.422(4)
C00B C00O 1.403(4)
C00B C00T 1.405(4)
C00C C00I 1.373(4)
C00D C00G 1.386(4)
C00D C00J 1.373(4)
C00D C00N 1.535(4)
C00F C00M 1.372(4)
C00F C00R 1.377(4)
C00F C00U 1.508(4)
C00H C00J 1.370(4)
C00I C00P 1.400(4)
C00K C00R 1.383(4)
C00L C00M 1.376(4)
C00N C00V 1.515(5)
C00N C00W 1.512(5)
C00N C00X 1.511(5)
C00O C00S 1.359(5)
C00P C00T 1.361(4)
C00Q C00S 1.394(5)
